data_4514206
loop_
_publ_author_name
'Larionov, Evgeny'
'Mastandrea, Marco M.'
'Peric\`as, Miquel A.'

_publ_section_title
;
 Asymmetric Visible-Light Photoredox Cross-Dehydrogenative Coupling of
 Aldehydes with Xanthenes
;
_journal_issue 10
_journal_name_full 'ACS Catalysis'
_journal_page_first 7008
_journal_paper_doi 10.1021/acscatal.7b02659
_journal_volume 7
_journal_year 2017
_chemical_formula_sum 'C20.25 H24.25 Cl0.5 O2'
_chemical_formula_weight 317.37
_space_group_IT_number 15
_space_group_name_Hall '-C 2yc'
_symmetry_cell_setting monoclinic
_symmetry_space_group_name_Hall '-C 2yc'
_symmetry_space_group_name_H-M 'C 1 2/c 1'
_atom_sites_solution_hydrogens geom
_audit_creation_method SHELXL-2014/7
_cell_angle_alpha 90
_cell_angle_beta 133.90(4)
_cell_angle_gamma 90
_cell_formula_units_Z 16
_cell_length_a 38.935(9)
_cell_length_b 8.5678(6)
_cell_length_c 28.446(7)
_cell_measurement_reflns_used 4097
_cell_measurement_temperature 100(2)
_cell_measurement_theta_max 23.0730
_cell_measurement_theta_min 2.0370
_cell_volume 6837(5)
_computing_cell_refinement 'CrystalClear-SM Expert 2.1 b29 (Rigaku, 2013)'
_computing_data_collection 'CrystalClear-SM Expert 2.1 b29 (Rigaku, 2013)'
_computing_data_reduction 'CrystalClear-SM Expert 2.1 b29 (Rigaku, 2013)'
_computing_molecular_graphics 'SHELXL-2014 (Sheldrick, 2014)'
_computing_publication_material 'SHELXL-2014 (Sheldrick, 2014)'
_computing_structure_refinement 'SHELXL-2014 (Sheldrick, 2014)'
_computing_structure_solution Sir2011
_diffrn_ambient_temperature 100(2)
_diffrn_detector_area_resol_mean 5.8140
_diffrn_detector_type 'PILATUS 200K'
_diffrn_measured_fraction_theta_full 1.000
_diffrn_measured_fraction_theta_max 0.998
_diffrn_measurement_device_type '1/4chi goniometer'
_diffrn_measurement_method
;
 Fullsphere data collection, phi and omega scans
;
_diffrn_measurement_specimen_support 'magnetic support with MicroMount'
_diffrn_radiation_monochromator 'Confocal Max Flux optic'
_diffrn_radiation_type MoK\a
_diffrn_radiation_wavelength 0.7107
_diffrn_reflns_av_R_equivalents 0.2230
_diffrn_reflns_av_unetI/netI 0.1472
_diffrn_reflns_Laue_measured_fraction_full 1.000
_diffrn_reflns_Laue_measured_fraction_max 0.998
_diffrn_reflns_limit_h_max 46
_diffrn_reflns_limit_h_min -46
_diffrn_reflns_limit_k_max 10
_diffrn_reflns_limit_k_min -10
_diffrn_reflns_limit_l_max 34
_diffrn_reflns_limit_l_min -34
_diffrn_reflns_number 50354
_diffrn_reflns_point_group_measured_fraction_full 1.000
_diffrn_reflns_point_group_measured_fraction_max 0.998
_diffrn_reflns_theta_full 25.242
_diffrn_reflns_theta_max 25.365
_diffrn_reflns_theta_min 1.987
_diffrn_source 'Microfocus rotating anode X-ray tube'
_diffrn_source_current 24
_diffrn_source_power 50
_diffrn_source_size '0.2 mm x 0.2 mm fine focus'
_diffrn_source_type 'Rigaku MicroMax-007HF'
_exptl_absorpt_coefficient_mu 0.153
_exptl_absorpt_correction_T_max 0.998
_exptl_absorpt_correction_T_min 0.768
_exptl_absorpt_correction_type multi-scan
_exptl_absorpt_process_details
; 
 CrystalClear-SM Expert 2.1 b29 (Rigaku, 2013)
;
_exptl_crystal_colour Colourless
_exptl_crystal_density_diffrn 1.233
_exptl_crystal_description Needle
_exptl_crystal_F_000 2724
_exptl_crystal_size_max 0.2
_exptl_crystal_size_mid 0.01
_exptl_crystal_size_min 0.01
_refine_diff_density_max 0.659
_refine_diff_density_min -0.403
_refine_diff_density_rms 0.100
_refine_ls_extinction_method none
_refine_ls_goodness_of_fit_ref 1.054
_refine_ls_hydrogen_treatment constr
_refine_ls_matrix_type full
_refine_ls_number_parameters 419
_refine_ls_number_reflns 6265
_refine_ls_number_restraints 1
_refine_ls_restrained_S_all 1.055
_refine_ls_R_factor_all 0.1815
_refine_ls_R_factor_gt 0.0915
_refine_ls_shift/su_max 0.000
_refine_ls_shift/su_mean 0.000
_refine_ls_structure_factor_coef Fsqd
_refine_ls_weighting_details 'w=1/[\s^2^(Fo^2^)+(0.1404P)^2^+6.6049P] where P=(Fo^2^+2Fc^2^)/3'
_refine_ls_weighting_scheme calc
_refine_ls_wR_factor_gt 0.2373
_refine_ls_wR_factor_ref 0.2838
_reflns_Friedel_coverage 0.000
_reflns_number_gt 3177
_reflns_number_total 6265
_reflns_threshold_expression 'I > 2\s(I)'
_cod_data_source_file cs7b02659_si_002.cif
_cod_data_source_block lev332p
_cod_depositor_comments
;
The following automatic conversions were performed:

'_symmetry_cell_setting' value 'Monoclinic' changed to 'monoclinic'
according to
/home/data/users/saulius/crontab/automatic-downloads/rss-feeds/ACS/lib/dictionaries/cif_core.dic
dictionary named 'cif_core.dic' version 2.4.2 from 2011-04-26.

'_exptl_absorpt_correction_type' value 'Multi-scan' changed to
'multi-scan' according to
/home/data/users/saulius/crontab/automatic-downloads/rss-feeds/ACS/lib/dictionaries/cif_core.dic
dictionary named 'cif_core.dic' version 2.4.2 from 2011-04-26.

Automatic conversion script
Id: cif_fix_values 4973 2017-02-22 13:04:09Z antanas 

 Adding full bibliography for 4514205--4514206.cif.
;
_cod_original_cell_volume 6838(4)
_cod_original_sg_symbol_H-M C2/c
_cod_original_formula_sum 'C20.25 H24.25 Cl0.50 O2'
_cod_database_code 4514206
_shelx_shelxl_version_number 2014/7
_shelx_space_group_comment
;
The symmetry employed for this shelxl refinement is uniquely defined
by the following loop, which should always be used as a source of
symmetry information in preference to the above space-group names.
They are only intended as comments.
;
_shelx_estimated_absorpt_t_min 0.970
_shelx_estimated_absorpt_t_max 0.998

loop_
_space_group_symop_operation_xyz
'x, y, z'
'-x, y, -z+1/2'
'x+1/2, y+1/2, z'
'-x+1/2, y+1/2, -z+1/2'
'-x, -y, -z'
'x, -y, z-1/2'
'-x+1/2, -y+1/2, -z'
'x+1/2, -y+1/2, z-1/2'

loop_
_atom_site_label
_atom_site_type_symbol
_atom_site_fract_x
_atom_site_fract_y
_atom_site_fract_z
_atom_site_U_iso_or_equiv
_atom_site_adp_type
_atom_site_occupancy
_atom_site_site_symmetry_order
_atom_site_calc_flag
_atom_site_refinement_flags_posn
_atom_site_refinement_flags_adp
_atom_site_refinement_flags_occupancy
C1A C 0.42698(17) 0.2027(6) 0.3149(2) 0.0259(12) Uani 1 1 d . . .
C2A C 0.43152(18) 0.2646(7) 0.2749(3) 0.0311(13) Uani 1 1 d . . .
H2A1 H 0.4335 0.3722 0.2730 0.037 Uiso 1 1 calc R U .
C3A C 0.43309(19) 0.1683(6) 0.2377(3) 0.0314(13) Uani 1 1 d . . .
H3A H 0.4353 0.2108 0.2097 0.038 Uiso 1 1 calc R U .
C4A C 0.43142(18) 0.0061(7) 0.2420(3) 0.0308(13) Uani 1 1 d . . .
H4A H 0.4336 -0.0604 0.2183 0.037 Uiso 1 1 calc R U .
C5A C 0.42646(18) -0.0528(6) 0.2820(3) 0.0283(13) Uani 1 1 d . . .
H5A H 0.4253 -0.1605 0.2848 0.034 Uiso 1 1 calc R U .
C6A C 0.42315(17) 0.0414(6) 0.3185(2) 0.0253(12) Uani 1 1 d . . .
C7A C 0.41368(17) -0.0217(6) 0.3579(2) 0.0249(12) Uani 1 1 d . . .
H7A H 0.4309 -0.1206 0.3776 0.030 Uiso 1 1 calc R U .
C8A C 0.43269(18) 0.0921(5) 0.4129(2) 0.0243(12) Uani 1 1 d . . .
C9A C 0.44527(18) 0.0476(6) 0.4701(3) 0.0253(12) Uani 1 1 d . . .
C10A C 0.45935(18) 0.1587(6) 0.5163(3) 0.0271(12) Uani 1 1 d . . .
H10A H 0.4684 0.1264 0.5548 0.033 Uiso 1 1 calc R U .
C11A C 0.46026(18) 0.3182(6) 0.5062(3) 0.0266(12) Uani 1 1 d . . .
C12A C 0.44849(19) 0.3607(6) 0.4499(3) 0.0293(13) Uani 1 1 d . . .
H12A H 0.4489 0.4657 0.4420 0.035 Uiso 1 1 calc R U .
C13A C 0.43607(18) 0.2507(6) 0.4050(2) 0.0247(12) Uani 1 1 d . . .
C14A C 0.35968(17) -0.0531(5) 0.3164(2) 0.0229(12) Uani 1 1 d . . .
H14A H 0.3573 -0.0873 0.3470 0.027 Uiso 1 1 calc R U .
C15A C 0.32935(19) 0.0941(5) 0.2833(3) 0.0267(12) Uani 1 1 d . . .
H15C H 0.3445 0.1797 0.3143 0.032 Uiso 1 1 calc R U .
H15D H 0.3262 0.1232 0.2475 0.032 Uiso 1 1 calc R U .
C16A C 0.33855(19) -0.1832(5) 0.2665(3) 0.0274(12) Uani 1 1 d . . .
H16C H 0.3431 -0.1568 0.2380 0.033 Uiso 1 1 calc R U .
H16D H 0.3045 -0.1870 0.2399 0.033 Uiso 1 1 calc R U .
C17A C 0.35937(19) -0.3474(5) 0.2949(3) 0.0284(13) Uani 1 1 d . . .
H17A H 0.3918 -0.3515 0.3139 0.034 Uiso 1 1 calc R U .
H17B H 0.3603 -0.3681 0.3293 0.034 Uiso 1 1 calc R U .
C18A C 0.3297(2) -0.4712(6) 0.2427(3) 0.0429(16) Uani 1 1 d . . .
H18A H 0.2975 -0.4662 0.2235 0.064 Uiso 1 1 calc R U .
H18B H 0.3428 -0.5724 0.2618 0.064 Uiso 1 1 calc R U .
H18C H 0.3300 -0.4537 0.2097 0.064 Uiso 1 1 calc R U .
C19A C 0.44396(19) -0.1227(6) 0.4839(3) 0.0280(13) Uani 1 1 d . . .
H19D H 0.4116 -0.1594 0.4528 0.042 Uiso 1 1 calc R U .
H19E H 0.4566 -0.1323 0.5272 0.042 Uiso 1 1 calc R U .
H19F H 0.4628 -0.1840 0.4805 0.042 Uiso 1 1 calc R U .
C20A C 0.4721(2) 0.4361(6) 0.5546(3) 0.0393(15) Uani 1 1 d . . .
H20A H 0.5051 0.4272 0.5943 0.059 Uiso 1 1 calc R U .
H20B H 0.4528 0.4173 0.5636 0.059 Uiso 1 1 calc R U .
H20C H 0.4659 0.5391 0.5370 0.059 Uiso 1 1 calc R U .
C1B C 0.14560(19) 0.4543(6) -0.0268(3) 0.0263(12) Uani 1 1 d . . .
C2B C 0.10137(19) 0.5200(6) -0.0740(3) 0.0303(13) Uani 1 1 d . . .
H2B1 H 0.0982 0.6277 -0.0799 0.036 Uiso 1 1 calc R U .
C3B C 0.0615(2) 0.4257(6) -0.1129(3) 0.0311(13) Uani 1 1 d . . .
H3B H 0.0313 0.4695 -0.1446 0.037 Uiso 1 1 calc R U .
C4B C 0.0668(2) 0.2640(6) -0.1043(3) 0.0312(13) Uani 1 1 d . . .
H4B H 0.0402 0.1993 -0.1307 0.037 Uiso 1 1 calc R U .
C5B C 0.11162(19) 0.2013(6) -0.0566(2) 0.0293(13) Uani 1 1 d . . .
H5B H 0.1148 0.0934 -0.0517 0.035 Uiso 1 1 calc R U .
C6B C 0.15236(18) 0.2935(6) -0.0155(2) 0.0244(12) Uani 1 1 d . . .
C7B C 0.20157(18) 0.2290(5) 0.0400(2) 0.0240(12) Uani 1 1 d . . .
H7B H 0.2041 0.1292 0.0257 0.029 Uiso 1 1 calc R U .
C8B C 0.23877(19) 0.3385(5) 0.0549(2) 0.0262(12) Uani 1 1 d . . .
C9B C 0.28404(19) 0.2883(6) 0.0841(2) 0.0242(12) Uani 1 1 d . . .
C10B C 0.3174(2) 0.3976(6) 0.1002(3) 0.0306(13) Uani 1 1 d . . .
H10B H 0.3474 0.3630 0.1193 0.037 Uiso 1 1 calc R U .
C11B C 0.3073(2) 0.5571(6) 0.0887(3) 0.0297(13) Uani 1 1 d . . .
C12B C 0.26242(19) 0.6063(6) 0.0591(3) 0.0305(13) Uani 1 1 d . . .
H12B H 0.2547 0.7118 0.0506 0.037 Uiso 1 1 calc R U .
C13B C 0.22894(18) 0.4985(6) 0.0421(2) 0.0253(12) Uani 1 1 d . . .
C14B C 0.21174(18) 0.1983(5) 0.1025(2) 0.0221(11) Uani 1 1 d . . .
H14B H 0.2451 0.1652 0.1362 0.026 Uiso 1 1 calc R U .
C15B C 0.20771(19) 0.3446(5) 0.1284(2) 0.0238(12) Uani 1 1 d . . .
H15A H 0.2245 0.4298 0.1292 0.029 Uiso 1 1 calc R U .
H15B H 0.1745 0.3740 0.1001 0.029 Uiso 1 1 calc R U .
C16B C 0.18246(19) 0.0663(5) 0.0959(3) 0.0263(12) Uani 1 1 d . . .
H16A H 0.1490 0.0902 0.0598 0.032 Uiso 1 1 calc R U .
H16B H 0.1885 0.0631 0.1352 0.032 Uiso 1 1 calc R U .
C17B C 0.1921(2) -0.0955(5) 0.0847(3) 0.0295(13) Uani 1 1 d . . .
H17C H 0.2262 -0.1095 0.1134 0.035 Uiso 1 1 calc R U .
H17D H 0.1776 -0.1030 0.0401 0.035 Uiso 1 1 calc R U .
C18B C 0.1725(2) -0.2250(6) 0.0975(3) 0.0416(15) Uani 1 1 d . . .
H18D H 0.1883 -0.2224 0.1424 0.062 Uiso 1 1 calc R U .
H18E H 0.1778 -0.3244 0.0879 0.062 Uiso 1 1 calc R U .
H18F H 0.1389 -0.2097 0.0701 0.062 Uiso 1 1 calc R U .
C19B C 0.29834(19) 0.1173(6) 0.0993(3) 0.0304(13) Uani 1 1 d . . .
H19A H 0.3014 0.0846 0.1343 0.046 Uiso 1 1 calc R U .
H19B H 0.3283 0.1038 0.1118 0.046 Uiso 1 1 calc R U .
H19C H 0.2744 0.0555 0.0612 0.046 Uiso 1 1 calc R U .
C20B C 0.3452(2) 0.6735(6) 0.1099(3) 0.0423(15) Uani 1 1 d . . .
H20D H 0.3302 0.7642 0.0825 0.063 Uiso 1 1 calc R U .
H20E H 0.3657 0.6267 0.1063 0.063 Uiso 1 1 calc R U .
H20F H 0.3637 0.7034 0.1544 0.063 Uiso 1 1 calc R U .
C1S C 0.5000 0.5366(14) 0.2500 0.131(7) Uani 1 2 d S T P
H1S H 0.5000 0.4280 0.2500 0.157 Uiso 1 2 calc R U P
Cl1S Cl 0.50993(9) 0.6447(2) 0.30881(10) 0.0822(7) Uani 1 1 d . . .
O1A O 0.42618(13) 0.3063(4) 0.35120(17) 0.0282(9) Uani 1 1 d . . .
O2A O 0.28387(12) 0.0641(4) 0.25964(18) 0.0282(9) Uani 1 1 d . . .
H2A H 0.2702 0.1470 0.2516 0.042 Uiso 1 1 calc DR U .
O1B O 0.18412(12) 0.5568(4) 0.01001(17) 0.0286(9) Uani 1 1 d . . .
O2B O 0.22753(12) 0.3166(4) 0.19211(16) 0.0271(9) Uani 1 1 d D . .
H2B H 0.2200 0.3876 0.2029 0.041 Uiso 1 1 calc R U .

loop_
_atom_site_aniso_label
_atom_site_aniso_U_11
_atom_site_aniso_U_22
_atom_site_aniso_U_33
_atom_site_aniso_U_23
_atom_site_aniso_U_13
_atom_site_aniso_U_12
C1A 0.027(3) 0.019(3) 0.032(3) -0.003(2) 0.021(3) -0.003(2)
C2A 0.028(3) 0.026(3) 0.033(3) 0.001(3) 0.019(3) -0.002(2)
C3A 0.039(3) 0.030(3) 0.033(3) 0.001(3) 0.028(3) -0.004(3)
C4A 0.032(3) 0.033(3) 0.030(3) -0.003(3) 0.023(3) 0.000(3)
C5A 0.029(3) 0.020(3) 0.040(3) -0.007(3) 0.026(3) -0.004(2)
C6A 0.027(3) 0.019(3) 0.029(3) 0.005(2) 0.019(3) 0.004(2)
C7A 0.030(3) 0.012(3) 0.030(3) 0.004(2) 0.019(3) 0.005(2)
C8A 0.030(3) 0.010(3) 0.035(3) 0.001(2) 0.023(3) 0.001(2)
C9A 0.027(3) 0.016(3) 0.032(3) -0.003(2) 0.020(3) -0.004(2)
C10A 0.036(3) 0.019(3) 0.033(3) 0.002(2) 0.026(3) 0.002(2)
C11A 0.031(3) 0.016(3) 0.033(3) -0.003(2) 0.023(3) -0.002(2)
C12A 0.038(3) 0.014(3) 0.043(3) -0.002(3) 0.031(3) -0.001(2)
C13A 0.031(3) 0.013(3) 0.030(3) -0.003(2) 0.022(3) -0.002(2)
C14A 0.034(3) 0.005(2) 0.032(3) 0.000(2) 0.023(3) 0.000(2)
C15A 0.039(3) 0.007(3) 0.039(3) 0.004(2) 0.028(3) 0.003(2)
C16A 0.037(3) 0.007(3) 0.040(3) -0.003(2) 0.027(3) -0.001(2)
C17A 0.036(3) 0.006(3) 0.039(3) 0.001(2) 0.025(3) 0.001(2)
C18A 0.048(4) 0.009(3) 0.055(4) -0.001(3) 0.030(3) 0.004(3)
C19A 0.038(3) 0.013(3) 0.033(3) 0.004(2) 0.025(3) 0.000(2)
C20A 0.055(4) 0.021(3) 0.045(4) -0.006(3) 0.036(3) -0.005(3)
C1B 0.034(3) 0.018(3) 0.033(3) -0.003(2) 0.026(3) -0.003(2)
C2B 0.035(3) 0.023(3) 0.039(3) 0.005(3) 0.028(3) 0.007(3)
C3B 0.036(3) 0.028(3) 0.031(3) 0.001(3) 0.024(3) 0.004(3)
C4B 0.038(3) 0.025(3) 0.034(3) -0.003(3) 0.026(3) -0.008(3)
C5B 0.034(3) 0.018(3) 0.033(3) 0.003(2) 0.022(3) 0.003(2)
C6B 0.034(3) 0.014(3) 0.033(3) 0.000(2) 0.026(3) 0.000(2)
C7B 0.038(3) 0.007(2) 0.035(3) -0.002(2) 0.028(3) -0.001(2)
C8B 0.038(3) 0.006(3) 0.032(3) -0.006(2) 0.023(3) -0.004(2)
C9B 0.040(3) 0.010(3) 0.031(3) -0.002(2) 0.028(3) -0.003(2)
C10B 0.037(3) 0.022(3) 0.036(3) 0.000(2) 0.026(3) -0.001(2)
C11B 0.039(3) 0.021(3) 0.032(3) 0.002(2) 0.025(3) -0.003(2)
C12B 0.042(4) 0.015(3) 0.036(3) 0.003(2) 0.027(3) -0.003(2)
C13B 0.035(3) 0.015(3) 0.030(3) -0.002(2) 0.024(3) -0.002(2)
C14B 0.029(3) 0.004(2) 0.036(3) -0.001(2) 0.024(3) 0.000(2)
C15B 0.039(3) 0.005(2) 0.034(3) 0.001(2) 0.027(3) -0.002(2)
C16B 0.040(3) 0.008(3) 0.037(3) -0.003(2) 0.029(3) 0.000(2)
C17B 0.043(3) 0.010(3) 0.044(3) 0.001(2) 0.033(3) 0.001(2)
C18B 0.065(4) 0.008(3) 0.068(4) -0.001(3) 0.052(4) -0.001(3)
C19B 0.039(3) 0.011(3) 0.043(3) 0.000(2) 0.029(3) 0.000(2)
C20B 0.050(4) 0.019(3) 0.060(4) -0.001(3) 0.038(3) -0.011(3)
C1S 0.32(2) 0.032(7) 0.158(13) 0.000 0.208(16) 0.000
Cl1S 0.149(2) 0.0483(12) 0.0783(14) -0.0009(10) 0.0899(16) 0.0055(12)
O1A 0.046(2) 0.0100(18) 0.036(2) -0.0008(16) 0.0317(19) -0.0011(16)
O2A 0.035(2) 0.0073(17) 0.045(2) 0.0040(16) 0.029(2) 0.0036(15)
O1B 0.032(2) 0.0111(18) 0.038(2) 0.0013(16) 0.0229(19) 0.0015(16)
O2B 0.043(2) 0.0105(18) 0.033(2) -0.0010(16) 0.0287(19) 0.0041(16)

loop_
_atom_type_symbol
_atom_type_description
_atom_type_scat_dispersion_real
_atom_type_scat_dispersion_imag
_atom_type_scat_source
C C 0.0033 0.0016 'International Tables Vol C Tables 4.2.6.8 and 6.1.1.4'
H H 0.0000 0.0000 'International Tables Vol C Tables 4.2.6.8 and 6.1.1.4'
O O 0.0106 0.0060 'International Tables Vol C Tables 4.2.6.8 and 6.1.1.4'
Cl Cl 0.1484 0.1585 'International Tables Vol C Tables 4.2.6.8 and 6.1.1.4'

loop_
_geom_angle_atom_site_label_1
_geom_angle_atom_site_label_2
_geom_angle_atom_site_label_3
_geom_angle
_geom_angle_site_symmetry_3
C2A C1A O1A 117.0(5) .
C2A C1A C6A 121.5(5) .
O1A C1A C6A 121.4(4) .
C1A C2A C3A 120.4(5) .
C2A C3A C4A 119.9(5) .
C5A C4A C3A 118.5(5) .
C4A C5A C6A 123.0(5) .
C5A C6A C1A 116.6(5) .
C5A C6A C7A 123.1(5) .
C1A C6A C7A 120.2(4) .
C6A C7A C8A 109.8(4) .
C6A C7A C14A 113.3(4) .
C8A C7A C14A 109.0(4) .
C9A C8A C13A 117.4(4) .
C9A C8A C7A 123.4(4) .
C13A C8A C7A 119.1(4) .
C8A C9A C10A 120.5(5) .
C8A C9A C19A 121.3(4) .
C10A C9A C19A 118.3(5) .
C9A C10A C11A 121.5(5) .
C12A C11A C10A 117.5(5) .
C12A C11A C20A 122.2(5) .
C10A C11A C20A 120.2(5) .
C11A C12A C13A 121.2(5) .
C12A C13A O1A 116.2(4) .
C12A C13A C8A 121.8(5) .
O1A C13A C8A 122.0(4) .
C16A C14A C15A 110.0(4) .
C16A C14A C7A 113.9(4) .
C15A C14A C7A 112.6(4) .
O2A C15A C14A 108.7(4) .
C14A C16A C17A 115.6(4) .
C18A C17A C16A 111.0(4) .
C2B C1B O1B 116.3(4) .
C2B C1B C6B 122.6(5) .
O1B C1B C6B 121.1(5) .
C1B C2B C3B 119.7(5) .
C2B C3B C4B 119.5(5) .
C5B C4B C3B 119.5(5) .
C4B C5B C6B 122.3(5) .
C5B C6B C1B 116.3(5) .
C5B C6B C7B 123.5(4) .
C1B C6B C7B 120.1(4) .
C6B C7B C8B 109.9(4) .
C6B C7B C14B 113.0(4) .
C8B C7B C14B 110.4(4) .
C9B C8B C13B 117.4(4) .
C9B C8B C7B 122.8(4) .
C13B C8B C7B 119.7(5) .
C10B C9B C8B 119.5(5) .
C10B C9B C19B 118.6(5) .
C8B C9B C19B 121.9(4) .
C9B C10B C11B 122.1(5) .
C12B C11B C10B 118.3(5) .
C12B C11B C20B 120.9(5) .
C10B C11B C20B 120.8(5) .
C11B C12B C13B 119.9(5) .
C12B C13B O1B 116.1(4) .
C12B C13B C8B 122.7(5) .
O1B C13B C8B 121.1(4) .
C15B C14B C16B 110.7(4) .
C15B C14B C7B 112.7(4) .
C16B C14B C7B 114.2(4) .
O2B C15B C14B 109.5(4) .
C14B C16B C17B 115.4(4) .
C16B C17B C18B 112.0(4) .
Cl1S C1S Cl1S 114.2(7) 2_655
C13A O1A C1A 118.4(4) .
C13B O1B C1B 118.4(4) .

loop_
_geom_bond_atom_site_label_1
_geom_bond_atom_site_label_2
_geom_bond_distance
_geom_bond_site_symmetry_2
C1A C2A 1.373(7) .
C1A O1A 1.379(6) .
C1A C6A 1.401(7) .
C2A C3A 1.377(7) .
C3A C4A 1.400(8) .
C4A C5A 1.376(7) .
C5A C6A 1.390(7) .
C6A C7A 1.503(7) .
C7A C8A 1.531(7) .
C7A C14A 1.564(7) .
C8A C9A 1.387(7) .
C8A C13A 1.399(7) .
C9A C10A 1.392(7) .
C9A C19A 1.521(7) .
C10A C11A 1.402(7) .
C11A C12A 1.375(7) .
C11A C20A 1.500(7) .
C12A C13A 1.378(7) .
C13A O1A 1.379(6) .
C14A C16A 1.521(7) .
C14A C15A 1.526(7) .
C15A O2A 1.415(6) .
C16A C17A 1.544(7) .
C17A C18A 1.512(7) .
C1B C2B 1.371(7) .
C1B O1B 1.393(6) .
C1B C6B 1.397(7) .
C2B C3B 1.381(7) .
C3B C4B 1.397(8) .
C4B C5B 1.376(7) .
C5B C6B 1.392(7) .
C6B C7B 1.508(7) .
C7B C8B 1.518(7) .
C7B C14B 1.555(7) .
C8B C9B 1.397(7) .
C8B C13B 1.402(7) .
C9B C10B 1.396(7) .
C9B C19B 1.520(7) .
C10B C11B 1.397(7) .
C11B C12B 1.378(7) .
C11B C20B 1.517(7) .
C12B C13B 1.383(7) .
C13B O1B 1.385(6) .
C14B C15B 1.517(6) .
C14B C16B 1.522(7) .
C15B O2B 1.412(6) .
C16B C17B 1.526(6) .
C17B C18B 1.527(7) .
C1S Cl1S 1.706(7) .
C1S Cl1S 1.706(7) 2_655

loop_
_geom_torsion_atom_site_label_1
_geom_torsion_atom_site_label_2
_geom_torsion_atom_site_label_3
_geom_torsion_atom_site_label_4
_geom_torsion
O1A C1A C2A C3A 179.3(4)
C6A C1A C2A C3A -0.9(8)
C1A C2A C3A C4A -1.8(8)
C2A C3A C4A C5A 2.3(8)
C3A C4A C5A C6A -0.1(8)
C4A C5A C6A C1A -2.4(8)
C4A C5A C6A C7A 174.8(5)
C2A C1A C6A C5A 3.0(7)
O1A C1A C6A C5A -177.3(4)
C2A C1A C6A C7A -174.3(5)
O1A C1A C6A C7A 5.4(7)
C5A C6A C7A C8A 155.9(5)
C1A C6A C7A C8A -27.0(6)
C5A C6A C7A C14A -82.0(6)
C1A C6A C7A C14A 95.1(5)
C6A C7A C8A C9A -155.9(5)
C14A C7A C8A C9A 79.5(6)
C6A C7A C8A C13A 26.7(6)
C14A C7A C8A C13A -98.0(5)
C13A C8A C9A C10A 1.7(7)
C7A C8A C9A C10A -175.8(5)
C13A C8A C9A C19A -178.5(5)
C7A C8A C9A C19A 4.1(7)
C8A C9A C10A C11A 1.5(8)
C19A C9A C10A C11A -178.3(5)
C9A C10A C11A C12A -2.5(8)
C9A C10A C11A C20A 175.4(5)
C10A C11A C12A C13A 0.3(8)
C20A C11A C12A C13A -177.6(5)
C11A C12A C13A O1A -178.3(4)
C11A C12A C13A C8A 3.0(8)
C9A C8A C13A C12A -4.0(7)
C7A C8A C13A C12A 173.6(5)
C9A C8A C13A O1A 177.5(4)
C7A C8A C13A O1A -4.9(7)
C6A C7A C14A C16A 66.2(5)
C8A C7A C14A C16A -171.2(4)
C6A C7A C14A C15A -59.9(5)
C8A C7A C14A C15A 62.6(5)
C16A C14A C15A O2A 65.0(5)
C7A C14A C15A O2A -166.9(4)
C15A C14A C16A C17A -168.1(4)
C7A C14A C16A C17A 64.4(6)
C14A C16A C17A C18A 168.9(5)
O1B C1B C2B C3B 179.4(4)
C6B C1B C2B C3B -0.4(8)
C1B C2B C3B C4B -1.2(7)
C2B C3B C4B C5B 1.0(8)
C3B C4B C5B C6B 0.9(8)
C4B C5B C6B C1B -2.4(7)
C4B C5B C6B C7B 175.9(5)
C2B C1B C6B C5B 2.2(7)
O1B C1B C6B C5B -177.6(4)
C2B C1B C6B C7B -176.2(5)
O1B C1B C6B C7B 4.0(7)
C5B C6B C7B C8B 154.7(5)
C1B C6B C7B C8B -27.1(6)
C5B C6B C7B C14B -81.6(6)
C1B C6B C7B C14B 96.6(5)
C6B C7B C8B C9B -154.8(5)
C14B C7B C8B C9B 80.0(6)
C6B C7B C8B C13B 28.4(6)
C14B C7B C8B C13B -96.8(5)
C13B C8B C9B C10B 1.1(7)
C7B C8B C9B C10B -175.8(4)
C13B C8B C9B C19B -179.1(5)
C7B C8B C9B C19B 4.0(7)
C8B C9B C10B C11B 0.6(7)
C19B C9B C10B C11B -179.2(5)
C9B C10B C11B C12B -1.4(8)
C9B C10B C11B C20B 176.9(5)
C10B C11B C12B C13B 0.4(8)
C20B C11B C12B C13B -177.8(5)
C11B C12B C13B O1B -177.1(4)
C11B C12B C13B C8B 1.4(8)
C9B C8B C13B C12B -2.1(7)
C7B C8B C13B C12B 174.9(5)
C9B C8B C13B O1B 176.4(4)
C7B C8B C13B O1B -6.6(7)
C6B C7B C14B C15B -59.6(5)
C8B C7B C14B C15B 63.8(5)
C6B C7B C14B C16B 67.9(5)
C8B C7B C14B C16B -168.7(4)
C16B C14B C15B O2B 63.8(5)
C7B C14B C15B O2B -166.9(4)
C15B C14B C16B C17B -167.2(4)
C7B C14B C16B C17B 64.4(6)
C14B C16B C17B C18B 164.0(5)
C12A C13A O1A C1A 161.8(4)
C8A C13A O1A C1A -19.6(7)
C2A C1A O1A C13A -160.8(4)
C6A C1A O1A C13A 19.5(7)
C12B C13B O1B C1B 159.1(4)
C8B C13B O1B C1B -19.5(6)
C2B C1B O1B C13B -158.9(4)
C6B C1B O1B C13B 20.9(6)
